data_1512892
loop_
_publ_author_name
'Stephanie Jones'
'Kari Darling'
'Jon Zubieta'

_publ_section_title
;
 Three-dimensional bimetallic oxides constructed from molybdophosphonate
 chains and secondary-metal/4-pyridyltetrazole components
;
_journal_name_full
;
Inorganica Chimica Acta
;
_journal_page_first 89
_journal_page_last 94
_journal_paper_doi 10.1016/j.ica.2012.10.022
_journal_volume 395
_journal_year 2013
_chemical_formula_moiety 'C42 H96 Mo15 N30 Ni6 O81 P6, 9(O)'
_chemical_formula_sum 'C42 H96 Mo15 N30 Ni6 O90 P6'
_chemical_formula_weight 4438.67
_space_group_IT_number 2
_symmetry_cell_setting triclinic
_symmetry_space_group_name_Hall '-P 1'
_symmetry_space_group_name_H-M 'P -1'
_atom_sites_solution_hydrogens geom
_atom_sites_solution_primary direct
_atom_sites_solution_secondary difmap
_cell_angle_alpha 98.136(2)
_cell_angle_beta 94.315(2)
_cell_angle_gamma 100.023(2)
_cell_formula_units_Z 2
_cell_length_a 13.3222(11)
_cell_length_b 20.5941(17)
_cell_length_c 22.4030(18)
_cell_measurement_reflns_used 1187
_cell_measurement_temperature 90(2)
_cell_measurement_theta_max 28.27
_cell_measurement_theta_min 2.97
_cell_volume 5960.2(8)
_computing_cell_refinement 'Bruker SMART (Bruker, 2002)'
_computing_data_collection 'Bruker SMART (Bruker, 2002)'
_computing_data_reduction 'Bruker SAINT (Bruker, 2002)'
_computing_molecular_graphics 'CrystalMaker (Palmer,  2010)'
_computing_publication_material 'Bruker SHELXTL (Bruker, 2011)'
_computing_structure_refinement 'SHELXL-97 (Sheldrick, 2008)'
_computing_structure_solution 'SHELXS-97 (Sheldrick, 2008)'
_diffrn_ambient_temperature 90(2)
_diffrn_measured_fraction_theta_full 0.980
_diffrn_measured_fraction_theta_max 0.980
_diffrn_measurement_device_type 'Bruker APEX II CCD detector'
_diffrn_measurement_method 'phi and omega scans'
_diffrn_radiation_monochromator graphite
_diffrn_radiation_source 'fine-focus sealed tube'
_diffrn_radiation_type MoK\a
_diffrn_radiation_wavelength 0.71073
_diffrn_reflns_av_R_equivalents 0.0569
_diffrn_reflns_av_sigmaI/netI 0.1015
_diffrn_reflns_limit_h_max 16
_diffrn_reflns_limit_h_min -17
_diffrn_reflns_limit_k_max 27
_diffrn_reflns_limit_k_min -27
_diffrn_reflns_limit_l_max 29
_diffrn_reflns_limit_l_min -29
_diffrn_reflns_number 58827
_diffrn_reflns_theta_full 28.08
_diffrn_reflns_theta_max 28.08
_diffrn_reflns_theta_min 0.92
_exptl_absorpt_coefficient_mu 2.649
_exptl_absorpt_correction_T_max 0.811
_exptl_absorpt_correction_T_min 0.737
_exptl_absorpt_correction_type multi-scan
_exptl_absorpt_process_details 'SADABS SHELXL-97 (Sheldrick, 1997)'
_exptl_crystal_colour green
_exptl_crystal_density_diffrn 2.473
_exptl_crystal_density_method 'not measured'
_exptl_crystal_description block
_exptl_crystal_F_000 4332
_exptl_crystal_size_max 0.12
_exptl_crystal_size_mid 0.10
_exptl_crystal_size_min 0.08
_refine_diff_density_max 1.378
_refine_diff_density_min -1.380
_refine_diff_density_rms 0.217
_refine_ls_extinction_method none
_refine_ls_goodness_of_fit_ref 0.975
_refine_ls_hydrogen_treatment constr
_refine_ls_matrix_type full
_refine_ls_number_parameters 1702
_refine_ls_number_reflns 28437
_refine_ls_number_restraints 0
_refine_ls_restrained_S_all 0.975
_refine_ls_R_factor_all 0.1060
_refine_ls_R_factor_gt 0.0553
_refine_ls_shift/su_max 0.001
_refine_ls_shift/su_mean 0.000
_refine_ls_structure_factor_coef Fsqd
_refine_ls_weighting_details 'calc w=1/[\s^2^(Fo^2^)+(0.0646P)^2^+1.7196P] where P=(Fo^2^+2Fc^2^)/3'
_refine_ls_weighting_scheme calc
_refine_ls_wR_factor_gt 0.1189
_refine_ls_wR_factor_ref 0.1443
_reflns_number_gt 17935
_reflns_number_total 28437
_reflns_threshold_expression >2sigma(I)
_cod_data_source_file ICA-2013-395-89-94-2.cif
_cod_data_source_block p-1
_cod_original_sg_symbol_Hall -P1
_cod_original_sg_symbol_H-M P-1
_cod_database_code 1512892

loop_
_symmetry_equiv_pos_as_xyz
'x, y, z'
'-x, -y, -z'

loop_
_atom_site_label
_atom_site_type_symbol
_atom_site_fract_x
_atom_site_fract_y
_atom_site_fract_z
_atom_site_U_iso_or_equiv
_atom_site_adp_type
_atom_site_occupancy
_atom_site_symmetry_multiplicity
_atom_site_calc_flag
_atom_site_refinement_flags
Mo1 Mo 1.34693(5) 0.30860(3) 0.52696(3) 0.02060(16) Uani 1 1 d .
Mo2 Mo 1.15533(5) 0.39339(3) 0.50764(3) 0.01608(15) Uani 1 1 d .
Mo3 Mo 1.11878(5) 0.41005(3) 0.35977(3) 0.01344(14) Uani 1 1 d .
Mo4 Mo 1.34500(5) 0.36405(3) 0.29210(3) 0.01855(15) Uani 1 1 d .
Mo5 Mo 1.45445(5) 0.28333(3) 0.39481(4) 0.02516(18) Uani 1 1 d .
Mo6 Mo 0.47640(5) 0.74419(3) 0.13500(3) 0.02037(16) Uani 1 1 d .
Mo7 Mo 0.48016(5) 0.73805(3) -0.01659(3) 0.01978(16) Uani 1 1 d .
Mo8 Mo 0.72070(5) 0.68554(3) -0.05090(3) 0.01587(14) Uani 1 1 d .
Mo9 Mo 0.79691(5) 0.61829(3) 0.07150(3) 0.01556(14) Uani 1 1 d .
Mo10 Mo 0.65092(5) 0.65703(3) 0.18328(3) 0.01770(15) Uani 1 1 d .
Mo11 Mo 1.16931(6) 0.94428(4) 0.17945(3) 0.02636(18) Uani 1 1 d .
Mo12 Mo 1.16865(5) 0.92620(3) 0.32681(3) 0.01727(15) Uani 1 1 d .
Mo13 Mo 0.93011(5) 0.97163(3) 0.37538(3) 0.01918(15) Uani 1 1 d .
Mo14 Mo 0.84238(5) 1.04938(3) 0.26361(3) 0.02150(16) Uani 1 1 d .
Mo15 Mo 0.98176(6) 1.02804(3) 0.14504(3) 0.02320(17) Uani 1 1 d .
Ni1 Ni 1.49576(8) 0.13355(5) 0.29596(6) 0.0281(3) Uani 1 1 d .
Ni2 Ni 1.20059(7) 0.58626(5) 0.34642(4) 0.0151(2) Uani 1 1 d .
Ni3 Ni 1.07458(7) 0.74119(5) 0.31205(4) 0.0151(2) Uani 1 1 d .
Ni4 Ni 0.84666(7) 0.46869(4) -0.02656(4) 0.0141(2) Uani 1 1 d .
Ni5 Ni 0.57049(9) 0.92142(5) -0.00312(7) 0.0363(3) Uani 1 1 d .
Ni6 Ni 0.79660(7) 1.19927(5) 0.36489(5) 0.0176(2) Uani 1 1 d .
P1 P 0.53609(14) 0.60664(9) 0.03699(9) 0.0132(4) Uani 1 1 d .
P2 P 1.10529(15) 1.06538(9) 0.29176(9) 0.0140(4) Uani 1 1 d .
P3 P 0.93302(15) 0.90219(9) 0.22975(9) 0.0167(4) Uani 1 1 d .
P4 P 1.19250(14) 0.27131(9) 0.38851(9) 0.0134(4) Uani 1 1 d .
P5 P 1.37540(15) 0.43313(9) 0.43988(9) 0.0144(4) Uani 1 1 d .
P6 P 0.71587(15) 0.77091(10) 0.08918(9) 0.0175(4) Uani 1 1 d .
O1 O 0.4632(4) 0.6299(2) -0.0073(2) 0.0151(11) Uani 1 1 d .
O2 O 0.6466(4) 0.6213(2) 0.0186(2) 0.0130(10) Uani 1 1 d .
O3 O 0.4116(4) 0.7354(2) 0.0543(2) 0.0193(12) Uani 1 1 d .
O4 O 0.5292(4) 0.6394(2) 0.1026(2) 0.0184(12) Uani 1 1 d .
O5 O 0.5882(4) 0.7341(3) 0.1898(2) 0.0214(12) Uani 1 1 d .
O6 O 0.7401(4) 0.7090(2) 0.1147(2) 0.0166(11) Uani 1 1 d .
O7 O 0.5998(4) 0.7667(3) 0.0785(2) 0.0197(12) Uani 1 1 d .
O8 O 0.7058(4) 0.5901(2) 0.1306(2) 0.0190(12) Uani 1 1 d .
O9 O 0.9091(4) 0.6468(3) 0.1175(3) 0.0282(14) Uani 1 1 d .
O10 O 0.7614(4) 0.7785(3) 0.0297(2) 0.0197(12) Uani 1 1 d .
O11 O 0.8269(4) 0.6650(3) 0.0054(2) 0.0187(12) Uani 1 1 d .
O12 O 0.5942(4) 0.7130(2) -0.0550(2) 0.0195(12) Uani 1 1 d .
O13 O 0.6964(4) 0.6143(3) -0.1027(2) 0.0235(13) Uani 1 1 d .
O14 O 0.3798(4) 0.7172(3) -0.0713(3) 0.0272(13) Uani 1 1 d .
O15 O 0.8055(4) 0.5390(3) 0.0380(2) 0.0221(12) Uani 1 1 d .
O16 O 0.5718(4) 0.6015(3) 0.2168(2) 0.0247(13) Uani 1 1 d .
O17 O 0.7957(4) 0.7407(3) -0.0870(2) 0.0213(12) Uani 1 1 d .
O18 O 0.5201(4) 0.8221(3) -0.0149(3) 0.0329(15) Uani 1 1 d .
O19 O 0.8622(4) 0.9107(3) 0.4089(3) 0.0296(14) Uani 1 1 d .
O20 O 0.7258(5) 1.0231(3) 0.2213(3) 0.0398(17) Uani 1 1 d .
O21 O 1.1091(4) 1.0425(2) 0.2239(2) 0.0153(11) Uani 1 1 d .
O22 O 0.9963(4) 1.0458(2) 0.3109(2) 0.0154(11) Uani 1 1 d .
O23 O 1.1820(4) 1.0370(2) 0.3295(2) 0.0174(11) Uani 1 1 d .
O24 O 1.2373(4) 0.9406(3) 0.2575(3) 0.0229(13) Uani 1 1 d .
O25 O 1.2704(4) 0.9422(3) 0.3812(3) 0.0281(14) Uani 1 1 d .
O26 O 1.1328(4) 0.8409(2) 0.3185(2) 0.0222(12) Uani 1 1 d .
O27 O 1.0571(4) 0.9458(2) 0.3721(2) 0.0189(12) Uani 1 1 d .
O28 O 0.9509(5) 1.0393(3) 0.4309(3) 0.0310(15) Uani 1 1 d .
O29 O 0.8908(4) 0.8864(2) 0.2880(2) 0.0175(11) Uani 1 1 d .
O30 O 0.8185(4) 0.9944(3) 0.3250(3) 0.0246(13) Uani 1 1 d .
O31 O 0.8998(4) 0.9652(2) 0.2109(2) 0.0173(11) Uani 1 1 d .
O32 O 1.0551(5) 1.0899(3) 0.1152(3) 0.0306(14) Uani 1 1 d .
O33 O 0.9268(4) 1.0874(2) 0.2061(2) 0.0214(12) Uani 1 1 d .
O34 O 1.3867(4) 0.2480(3) 0.4614(3) 0.0224(13) Uani 1 1 d .
O35 O 1.2948(4) 0.2910(2) 0.3615(2) 0.0183(12) Uani 1 1 d .
O36 O 1.2787(4) 0.2476(3) 0.5605(3) 0.0269(14) Uani 1 1 d .
O37 O 1.1108(4) 0.2994(2) 0.3547(2) 0.0146(11) Uani 1 1 d .
O38 O 1.0096(4) 0.3925(2) 0.3110(2) 0.0202(12) Uani 1 1 d .
O39 O 1.0699(4) 0.3437(3) 0.5417(2) 0.0251(13) Uani 1 1 d .
O40 O 1.1541(5) 0.4724(3) 0.5417(2) 0.0269(13) Uani 1 1 d .
O41 O 1.2216(4) 0.3963(2) 0.3057(2) 0.0183(12) Uani 1 1 d .
O42 O 1.2833(4) 0.3830(3) 0.5477(2) 0.0217(12) Uani 1 1 d .
O43 O 1.2583(4) 0.4255(2) 0.4398(2) 0.0143(11) Uani 1 1 d .
O44 O 1.4119(4) 0.3694(2) 0.4552(2) 0.0177(11) Uani 1 1 d .
O45 O 1.2014(4) 0.2952(2) 0.4573(2) 0.0154(11) Uani 1 1 d .
O46 O 1.4046(4) 0.4483(2) 0.3780(2) 0.0153(11) Uani 1 1 d .
O47 O 1.4072(4) 0.4234(3) 0.2551(3) 0.0246(13) Uani 1 1 d .
O48 O 1.0672(4) 0.3930(2) 0.4344(2) 0.0158(11) Uani 1 1 d .
O49 O 1.1486(4) 0.4966(2) 0.3707(2) 0.0197(12) Uani 1 1 d .
O50 O 0.4732(5) 0.8256(3) 0.1592(3) 0.0376(16) Uani 1 1 d .
O51 O 0.7518(4) 0.6878(3) 0.2373(2) 0.0269(13) Uani 1 1 d .
O52 O 1.0509(5) 0.9551(3) 0.1303(3) 0.0318(15) Uani 1 1 d .
O53 O 0.8327(4) 1.1258(3) 0.3035(3) 0.0312(15) Uani 1 1 d .
O54 O 0.8790(5) 0.9993(3) 0.0930(3) 0.0408(17) Uani 1 1 d .
O55 O 1.2638(5) 0.9989(3) 0.1555(3) 0.048(2) Uani 1 1 d .
O56 O 1.1799(6) 0.8676(3) 0.1431(3) 0.0450(18) Uani 1 1 d .
O57 O 1.3047(4) 0.2973(3) 0.2364(3) 0.0322(15) Uani 1 1 d .
O58 O 1.0507(4) 0.9111(2) 0.2386(2) 0.0157(11) Uani 1 1 d .
O59 O 1.4598(4) 0.3350(3) 0.5728(3) 0.0339(15) Uani 1 1 d .
O60 O 1.5774(4) 0.3073(3) 0.4262(3) 0.0410(18) Uani 1 1 d .
O61 O 1.4637(4) 0.3369(3) 0.3319(3) 0.0224(13) Uani 1 1 d .
O62 O 1.4522(5) 0.2047(3) 0.3545(3) 0.0420(18) Uani 1 1 d .
O63 O 0.3766(4) 0.7008(3) 0.1673(3) 0.0332(15) Uani 1 1 d .
O90 O 1.3829(6) 0.0633(4) 0.3171(6) 0.110(4) Uani 1 1 d .
O91 O 1.3883(8) 0.1599(5) 0.2376(6) 0.130(5) Uani 1 1 d .
O92 O 1.5357(7) 0.0661(4) 0.2288(4) 0.094(3) Uani 1 1 d .
O93 O 1.3464(4) 0.5729(3) 0.3731(3) 0.0338(16) Uani 1 1 d .
O94 O 1.2067(4) 0.5281(3) 0.2610(2) 0.0250(13) Uani 1 1 d .
O95 O 1.1894(4) 0.6399(3) 0.4303(2) 0.0272(13) Uani 1 1 d .
O96 O 1.0428(4) 0.7297(3) 0.2188(3) 0.0315(14) Uani 1 1 d .
O97 O 1.1006(4) 0.7518(3) 0.4063(2) 0.0266(13) Uani 1 1 d .
O98 O 0.9308(4) 0.7661(3) 0.3211(3) 0.0227(13) Uani 1 1 d .
O99 O 0.7329(4) 0.4894(3) -0.0841(2) 0.0215(12) Uani 1 1 d .
O100 O 0.8845(5) 0.3987(3) -0.0920(3) 0.0310(14) Uani 1 1 d .
O101 O 0.7413(4) 0.3934(3) -0.0052(3) 0.0300(14) Uani 1 1 d .
O102 O 0.7201(5) 0.9027(3) -0.0021(4) 0.065(3) Uani 1 1 d .
O103 O 0.5847(6) 0.9262(4) 0.0907(4) 0.061(2) Uani 1 1 d .
O104 O 0.5705(7) 0.9172(4) -0.0961(4) 0.069(2) Uani 1 1 d .
O105 O 0.9098(4) 1.2665(3) 0.3425(3) 0.0423(19) Uani 1 1 d .
O106 O 0.9075(4) 1.1722(3) 0.4234(3) 0.0339(15) Uani 1 1 d .
O107 O 0.7674(4) 1.2682(3) 0.4334(3) 0.0301(14) Uani 1 1 d .
O108 O 0.8721(4) 0.3976(3) 0.4623(3) 0.0241(13) Uani 1 1 d .
O109 O 0.1922(4) 0.7365(3) 0.1474(3) 0.0308(14) Uani 1 1 d .
O110 O 0.3549(4) 0.5768(3) 0.1960(2) 0.0274(14) Uani 1 1 d .
O111 O 0.9525(5) 0.8050(3) 0.4697(3) 0.0336(15) Uani 1 1 d .
O112 O 0.9803(6) 0.4525(4) 0.8186(3) 0.057(2) Uani 1 1 d .
O113 O 0.2773(6) 0.8392(3) 0.4489(3) 0.057(2) Uani 1 1 d .
O114 O 0.2629(8) 0.1533(5) 0.1435(6) 0.139(6) Uani 1 1 d .
O115 O 0.4419(10) 0.9559(6) 0.1668(11) 0.264(12) Uani 1 1 d .
O116 O 0.3671(12) 0.8438(9) 0.8661(8) 0.223(9) Uani 1 1 d .
C1 C 1.3841(6) 0.7554(4) 0.3116(3) 0.0175(16) Uani 1 1 d .
C2 C 1.4838(6) 0.7968(4) 0.3114(4) 0.0223(18) Uani 1 1 d .
C3 C 1.5726(6) 0.7762(4) 0.3297(4) 0.0263(19) Uani 1 1 d .
H3 H 1.5702 0.7341 0.3428 0.032 Uiso 1 1 calc R
C4 C 1.6653(7) 0.8182(5) 0.3286(4) 0.037(2) Uani 1 1 d .
H4 H 1.7272 0.8051 0.3416 0.044 Uiso 1 1 calc R
C5 C 1.4895(7) 0.8595(4) 0.2939(4) 0.029(2) Uani 1 1 d .
H5 H 1.4286 0.8748 0.2823 0.035 Uiso 1 1 calc R
C6 C 1.5845(7) 0.8994(4) 0.2934(4) 0.036(2) Uani 1 1 d .
H6 H 1.5897 0.9424 0.2817 0.044 Uiso 1 1 calc R
C7 C 0.8902(6) 0.5641(4) 0.3181(3) 0.0161(16) Uani 1 1 d .
C8 C 0.7881(6) 0.5277(4) 0.3239(3) 0.0177(17) Uani 1 1 d .
C9 C 0.7780(6) 0.4633(4) 0.3408(3) 0.0228(18) Uani 1 1 d .
H9 H 0.8355 0.4421 0.3450 0.027 Uiso 1 1 calc R
C10 C 0.6816(7) 0.4326(4) 0.3509(4) 0.028(2) Uani 1 1 d .
H10 H 0.6721 0.3897 0.3629 0.033 Uiso 1 1 calc R
C11 C 0.6092(6) 0.5234(5) 0.3269(4) 0.033(2) Uani 1 1 d .
H11 H 0.5499 0.5426 0.3221 0.039 Uiso 1 1 calc R
C12 C 0.7030(6) 0.5571(4) 0.3169(4) 0.0217(18) Uani 1 1 d .
H12 H 0.7095 0.6001 0.3052 0.026 Uiso 1 1 calc R
C13 C 1.0115(6) 0.6182(4) -0.1011(3) 0.0179(16) Uani 1 1 d .
C14 C 1.0190(6) 0.6743(4) -0.1359(3) 0.0171(16) Uani 1 1 d .
C15 C 0.9337(6) 0.6857(4) -0.1694(3) 0.0198(17) Uani 1 1 d .
H15 H 0.8706 0.6549 -0.1736 0.024 Uiso 1 1 calc R
C16 C 0.9416(6) 0.7423(4) -0.1966(3) 0.0235(18) Uani 1 1 d .
H16 H 0.8839 0.7503 -0.2201 0.028 Uiso 1 1 calc R
C17 C 1.1121(6) 0.7188(4) -0.1328(3) 0.0215(18) Uani 1 1 d .
H17 H 1.1726 0.7108 -0.1121 0.026 Uiso 1 1 calc R
C18 C 1.1140(6) 0.7744(4) -0.1603(3) 0.0201(17) Uani 1 1 d .
H18 H 1.1763 0.8055 -0.1580 0.024 Uiso 1 1 calc R
C19 C 0.6273(7) 0.9815(4) 0.4540(4) 0.028(2) Uani 1 1 d .
C20 C 0.7148(7) 0.9743(4) 0.4877(4) 0.030(2) Uani 1 1 d .
H20 H 0.7754 1.0073 0.4916 0.035 Uiso 1 1 calc R
C21 C 0.7130(8) 0.9185(5) 0.5155(4) 0.040(3) Uani 1 1 d .
H21 H 0.7730 0.9130 0.5384 0.048 Uiso 1 1 calc R
C22 C 0.5394(7) 0.9332(4) 0.4508(4) 0.033(2) Uani 1 1 d .
H22 H 0.4780 0.9378 0.4288 0.040 Uiso 1 1 calc R
C23 C 0.5414(8) 0.8795(4) 0.4793(4) 0.037(2) Uani 1 1 d .
H23 H 0.4811 0.8466 0.4771 0.045 Uiso 1 1 calc R
C24 C 0.2612(6) 0.8955(4) 0.0024(4) 0.0250(19) Uani 1 1 d .
C25 C 0.1637(6) 0.8524(4) 0.0057(4) 0.0228(18) Uani 1 1 d .
C26 C 0.1612(6) 0.7873(4) 0.0179(4) 0.0246(19) Uani 1 1 d .
H26 H 0.2227 0.7704 0.0231 0.029 Uiso 1 1 calc R
C27 C 0.0685(7) 0.7488(4) 0.0222(4) 0.030(2) Uani 1 1 d .
H27 H 0.0652 0.7049 0.0314 0.036 Uiso 1 1 calc R
C28 C 0.0730(6) 0.8755(4) -0.0039(4) 0.029(2) Uani 1 1 d .
H28 H 0.0738 0.9194 -0.0126 0.035 Uiso 1 1 calc R
C29 C -0.0198(6) 0.8328(5) -0.0006(4) 0.035(2) Uani 1 1 d .
H29 H -0.0834 0.8466 -0.0081 0.042 Uiso 1 1 calc R
C30 C 0.6635(7) 1.2955(4) 0.2401(3) 0.0234(19) Uani 1 1 d .
C31 C 0.6671(7) 1.3528(4) 0.2073(4) 0.028(2) Uani 1 1 d .
C32 C 0.7603(7) 1.3929(4) 0.2028(4) 0.033(2) Uani 1 1 d .
H32 H 0.8224 1.3818 0.2183 0.039 Uiso 1 1 calc R
C33 C 0.7622(7) 1.4494(4) 0.1755(4) 0.032(2) Uani 1 1 d .
H33 H 0.8255 1.4768 0.1712 0.038 Uiso 1 1 calc R
C34 C 0.5778(7) 1.3703(5) 0.1834(4) 0.032(2) Uani 1 1 d .
H34 H 0.5134 1.3424 0.1846 0.038 Uiso 1 1 calc R
C35 C 0.5824(8) 1.4269(5) 0.1584(4) 0.036(2) Uani 1 1 d .
H35 H 0.5211 1.4395 0.1434 0.043 Uiso 1 1 calc R
C36 C 1.1584(6) 0.1820(3) 0.3752(3) 0.0145(15) Uani 1 1 d .
H36A H 1.2143 0.1630 0.3936 0.017 Uiso 1 1 calc R
H36B H 1.0959 0.1680 0.3949 0.017 Uiso 1 1 calc R
C37 C 1.1391(6) 0.1546(3) 0.3075(3) 0.0179(16) Uani 1 1 d .
H37A H 1.2016 0.1692 0.2879 0.022 Uiso 1 1 calc R
H37B H 1.0831 0.1738 0.2893 0.022 Uiso 1 1 calc R
C38 C 1.4412(5) 0.4989(4) 0.4969(4) 0.0183(17) Uani 1 1 d .
H38A H 1.4275 0.5421 0.4868 0.022 Uiso 1 1 calc R
H38B H 1.4145 0.4929 0.5362 0.022 Uiso 1 1 calc R
C39 C 0.7694(6) 0.8400(4) 0.1474(4) 0.0242(19) Uani 1 1 d .
H39A H 0.7676 0.8824 0.1316 0.029 Uiso 1 1 calc R
H39B H 0.7278 0.8391 0.1822 0.029 Uiso 1 1 calc R
C40 C 0.8819(6) 0.8367(4) 0.1688(3) 0.0205(17) Uani 1 1 d .
H40A H 0.9243 0.8405 0.1346 0.025 Uiso 1 1 calc R
H40B H 0.8841 0.7931 0.1821 0.025 Uiso 1 1 calc R
C41 C 0.5002(6) 0.5182(3) 0.0322(3) 0.0159(16) Uani 1 1 d .
H41A H 0.5487 0.5023 0.0599 0.019 Uiso 1 1 calc R
H41B H 0.4310 0.5074 0.0457 0.019 Uiso 1 1 calc R
C42 C 0.6295(7) 1.0385(4) 0.4203(4) 0.0234(19) Uani 1 1 d .
N1 N 1.3683(5) 0.6924(3) 0.3240(3) 0.0207(15) Uani 1 1 d .
N2 N 1.2661(5) 0.6752(3) 0.3209(3) 0.0167(14) Uani 1 1 d .
N3 N 1.2225(4) 0.7254(3) 0.3068(3) 0.0176(14) Uani 1 1 d .
N4 N 1.2967(5) 0.7762(3) 0.3000(3) 0.0227(15) Uani 1 1 d .
N5 N 1.6685(6) 0.8765(4) 0.3097(3) 0.044(2) Uani 1 1 d .
H5A H 1.7288 0.9011 0.3077 0.052 Uiso 1 1 calc R
N6 N 0.9756(5) 0.5415(3) 0.3278(3) 0.0204(15) Uani 1 1 d .
N7 N 1.0502(4) 0.5921(3) 0.3233(3) 0.0148(13) Uani 1 1 d .
N8 N 1.0096(5) 0.6439(3) 0.3113(3) 0.0164(14) Uani 1 1 d .
N9 N 0.9080(5) 0.6276(3) 0.3082(3) 0.0190(14) Uani 1 1 d .
N10 N 0.6022(5) 0.4626(4) 0.3438(3) 0.0329(19) Uani 1 1 d .
H10A H 0.5416 0.4418 0.3504 0.040 Uiso 1 1 calc R
N11 N 0.9531(5) 0.5405(3) -0.0549(3) 0.0147(13) Uani 1 1 d .
N12 N 0.9246(5) 0.5781(3) -0.0944(3) 0.0149(13) Uani 1 1 d .
N13 N 1.0535(5) 0.5574(3) -0.0388(3) 0.0174(14) Uani 1 1 d .
N14 N 1.0924(5) 0.6072(3) -0.0677(3) 0.0188(15) Uani 1 1 d .
N15 N 1.0295(5) 0.7854(3) -0.1901(3) 0.0227(16) Uani 1 1 d .
H15A H 1.0323 0.8223 -0.2059 0.027 Uiso 1 1 calc R
N16 N 0.4183(5) 0.9284(3) -0.0013(4) 0.0327(19) Uani 1 1 d .
N17 N 0.3729(5) 0.9798(3) -0.0039(4) 0.037(2) Uani 1 1 d .
N18 N 0.2718(5) 0.9596(4) -0.0029(4) 0.045(2) Uani 1 1 d .
N19 N 0.3499(6) 0.8749(3) 0.0039(4) 0.035(2) Uani 1 1 d .
N20 N -0.0166(5) 0.7723(4) 0.0135(3) 0.0309(18) Uani 1 1 d .
H20A H -0.0750 0.7465 0.0173 0.037 Uiso 1 1 calc R
N21 N 0.6836(5) 1.1267(3) 0.3869(3) 0.0220(15) Uani 1 1 d .
N22 N 0.7115(5) 1.0876(3) 0.4253(3) 0.0254(16) Uani 1 1 d .
N23 N 0.5899(5) 1.1022(3) 0.3605(3) 0.0251(16) Uani 1 1 d .
N24 N 0.5538(5) 1.0458(4) 0.3813(4) 0.035(2) Uani 1 1 d .
N25 N 0.6277(7) 0.8721(4) 0.5107(4) 0.040(2) Uani 1 1 d .
H25 H 0.6281 0.8365 0.5282 0.048 Uiso 1 1 calc R
N31 N 0.5785(6) 1.2490(4) 0.2382(3) 0.0276(17) Uani 1 1 d .
N27 N 0.6066(5) 1.2086(3) 0.2758(3) 0.0244(16) Uani 1 1 d .
N28 N 0.7027(5) 1.2303(3) 0.2988(3) 0.0216(15) Uani 1 1 d .
N29 N 0.7407(5) 1.2847(3) 0.2764(3) 0.0277(17) Uani 1 1 d .
N30 N 0.6727(6) 1.4648(3) 0.1549(3) 0.0324(19) Uani 1 1 d .
H30 H 0.6742 1.5013 0.1386 0.039 Uiso 1 1 calc R

loop_
_atom_site_aniso_label
_atom_site_aniso_U_11
_atom_site_aniso_U_22
_atom_site_aniso_U_33
_atom_site_aniso_U_23
_atom_site_aniso_U_13
_atom_site_aniso_U_12
Mo1 0.0170(4) 0.0162(3) 0.0298(4) 0.0103(3) -0.0014(3) 0.0028(3)
Mo2 0.0185(4) 0.0124(3) 0.0187(3) 0.0035(3) 0.0046(3) 0.0046(3)
Mo3 0.0111(3) 0.0097(3) 0.0203(3) 0.0051(3) 0.0024(3) 0.0018(2)
Mo4 0.0154(4) 0.0161(3) 0.0232(4) 0.0004(3) 0.0077(3) 0.0002(3)
Mo5 0.0143(4) 0.0162(3) 0.0505(5) 0.0128(3) 0.0136(3) 0.0073(3)
Mo6 0.0205(4) 0.0162(3) 0.0267(4) 0.0035(3) 0.0079(3) 0.0073(3)
Mo7 0.0173(4) 0.0106(3) 0.0341(4) 0.0072(3) 0.0051(3) 0.0059(3)
Mo8 0.0150(3) 0.0139(3) 0.0197(3) 0.0042(3) 0.0036(3) 0.0036(3)
Mo9 0.0111(3) 0.0164(3) 0.0199(3) 0.0039(3) 0.0019(3) 0.0036(3)
Mo10 0.0171(4) 0.0186(3) 0.0172(3) 0.0019(3) 0.0030(3) 0.0031(3)
Mo11 0.0332(5) 0.0204(4) 0.0300(4) 0.0051(3) 0.0154(3) 0.0113(3)
Mo12 0.0135(3) 0.0096(3) 0.0286(4) 0.0051(3) -0.0004(3) 0.0012(3)
Mo13 0.0226(4) 0.0128(3) 0.0242(4) 0.0050(3) 0.0099(3) 0.0041(3)
Mo14 0.0155(4) 0.0139(3) 0.0385(4) 0.0102(3) 0.0078(3) 0.0049(3)
Mo15 0.0337(4) 0.0166(3) 0.0192(4) 0.0046(3) 0.0004(3) 0.0040(3)
Ni1 0.0146(6) 0.0156(5) 0.0505(8) -0.0023(5) -0.0067(5) 0.0032(4)
Ni2 0.0129(5) 0.0100(5) 0.0237(5) 0.0052(4) 0.0026(4) 0.0030(4)
Ni3 0.0120(5) 0.0105(5) 0.0241(5) 0.0056(4) 0.0035(4) 0.0026(4)
Ni4 0.0119(5) 0.0107(5) 0.0209(5) 0.0060(4) 0.0021(4) 0.0025(4)
Ni5 0.0179(6) 0.0157(6) 0.0830(10) 0.0224(6) 0.0157(6) 0.0076(5)
Ni6 0.0112(5) 0.0117(5) 0.0315(6) 0.0078(4) 0.0022(4) 0.0030(4)
P1 0.0102(10) 0.0096(9) 0.0200(10) 0.0031(8) 0.0021(8) 0.0020(7)
P2 0.0140(10) 0.0079(9) 0.0200(10) 0.0020(8) 0.0020(8) 0.0020(7)
P3 0.0157(10) 0.0100(9) 0.0230(11) 0.0016(8) -0.0012(8) 0.0006(8)
P4 0.0111(10) 0.0081(9) 0.0207(10) 0.0011(8) 0.0040(8) 0.0009(7)
P5 0.0107(10) 0.0113(9) 0.0209(10) 0.0031(8) -0.0003(8) 0.0019(7)
P6 0.0142(10) 0.0144(10) 0.0219(11) 0.0001(8) 0.0007(8) -0.0007(8)
O1 0.015(3) 0.011(2) 0.020(3) 0.002(2) 0.001(2) 0.003(2)
O2 0.013(3) 0.010(2) 0.015(3) 0.000(2) -0.002(2) 0.003(2)
O3 0.008(3) 0.016(3) 0.035(3) 0.002(2) 0.003(2) 0.003(2)
O4 0.012(3) 0.016(3) 0.025(3) 0.000(2) 0.004(2) 0.001(2)
O5 0.027(3) 0.019(3) 0.020(3) -0.001(2) 0.007(2) 0.010(2)
O6 0.013(3) 0.012(3) 0.022(3) 0.000(2) 0.001(2) -0.001(2)
O7 0.012(3) 0.023(3) 0.024(3) 0.004(2) 0.002(2) 0.002(2)
O8 0.019(3) 0.017(3) 0.023(3) 0.006(2) 0.005(2) 0.005(2)
O9 0.016(3) 0.036(4) 0.031(3) 0.003(3) -0.004(3) 0.005(3)
O10 0.018(3) 0.016(3) 0.025(3) 0.005(2) 0.002(2) 0.002(2)
O11 0.012(3) 0.019(3) 0.027(3) 0.006(2) 0.006(2) 0.003(2)
O12 0.019(3) 0.017(3) 0.026(3) 0.007(2) 0.008(2) 0.007(2)
O13 0.024(3) 0.025(3) 0.024(3) 0.004(2) 0.003(2) 0.012(3)
O14 0.022(3) 0.025(3) 0.036(4) 0.007(3) 0.000(3) 0.010(3)
O15 0.021(3) 0.021(3) 0.029(3) 0.011(2) 0.004(2) 0.007(2)
O16 0.019(3) 0.028(3) 0.028(3) 0.008(3) 0.005(2) 0.005(2)
O17 0.015(3) 0.025(3) 0.027(3) 0.012(2) 0.008(2) 0.004(2)
O18 0.026(3) 0.017(3) 0.061(4) 0.014(3) 0.011(3) 0.011(3)
O19 0.035(4) 0.017(3) 0.039(4) 0.008(3) 0.014(3) 0.003(3)
O20 0.021(3) 0.035(4) 0.065(5) 0.019(3) 0.000(3) 0.004(3)
O21 0.012(3) 0.014(3) 0.021(3) 0.001(2) 0.001(2) 0.007(2)
O22 0.016(3) 0.012(3) 0.020(3) 0.006(2) 0.002(2) 0.004(2)
O23 0.019(3) 0.009(2) 0.023(3) 0.003(2) 0.001(2) -0.001(2)
O24 0.012(3) 0.017(3) 0.041(4) 0.005(3) 0.008(3) 0.004(2)
O25 0.026(3) 0.015(3) 0.044(4) 0.009(3) -0.008(3) 0.006(2)
O26 0.019(3) 0.014(3) 0.036(3) 0.007(2) 0.001(3) 0.007(2)
O27 0.022(3) 0.014(3) 0.020(3) 0.003(2) 0.001(2) 0.002(2)
O28 0.051(4) 0.021(3) 0.026(3) 0.005(3) 0.014(3) 0.012(3)
O29 0.014(3) 0.016(3) 0.023(3) 0.005(2) 0.001(2) 0.003(2)
O30 0.022(3) 0.018(3) 0.037(3) 0.011(3) 0.012(3) 0.005(2)
O31 0.020(3) 0.009(2) 0.021(3) 0.001(2) -0.004(2) 0.000(2)
O32 0.042(4) 0.025(3) 0.027(3) 0.008(3) 0.005(3) 0.010(3)
O33 0.020(3) 0.014(3) 0.032(3) 0.010(2) 0.004(2) 0.004(2)
O34 0.015(3) 0.016(3) 0.042(4) 0.017(3) 0.006(3) 0.005(2)
O35 0.015(3) 0.012(3) 0.030(3) 0.002(2) 0.008(2) 0.006(2)
O36 0.019(3) 0.026(3) 0.039(4) 0.016(3) 0.001(3) 0.006(2)
O37 0.012(3) 0.010(2) 0.021(3) 0.003(2) 0.004(2) -0.001(2)
O38 0.020(3) 0.013(3) 0.028(3) 0.004(2) -0.001(2) 0.003(2)
O39 0.025(3) 0.025(3) 0.030(3) 0.010(3) 0.013(3) 0.009(3)
O40 0.038(4) 0.019(3) 0.024(3) -0.001(2) 0.002(3) 0.008(3)
O41 0.018(3) 0.013(3) 0.023(3) 0.000(2) 0.003(2) 0.001(2)
O42 0.024(3) 0.017(3) 0.025(3) 0.002(2) 0.000(2) 0.007(2)
O43 0.008(3) 0.012(3) 0.023(3) 0.006(2) -0.002(2) 0.000(2)
O44 0.014(3) 0.012(3) 0.027(3) 0.002(2) -0.001(2) 0.005(2)
O45 0.018(3) 0.012(3) 0.019(3) 0.004(2) 0.006(2) 0.006(2)
O46 0.012(3) 0.011(3) 0.022(3) 0.004(2) 0.000(2) 0.001(2)
O47 0.018(3) 0.025(3) 0.032(3) 0.008(3) 0.009(3) 0.002(2)
O48 0.015(3) 0.016(3) 0.019(3) 0.004(2) 0.007(2) 0.005(2)
O49 0.016(3) 0.014(3) 0.031(3) 0.006(2) 0.003(2) 0.007(2)
O50 0.056(5) 0.023(3) 0.038(4) -0.003(3) 0.009(3) 0.020(3)
O51 0.025(3) 0.030(3) 0.025(3) 0.005(3) 0.000(3) 0.004(3)
O52 0.051(4) 0.021(3) 0.025(3) 0.003(3) 0.007(3) 0.013(3)
O53 0.034(4) 0.020(3) 0.048(4) 0.017(3) 0.021(3) 0.015(3)
O54 0.055(5) 0.033(4) 0.029(4) 0.008(3) -0.012(3) 0.000(3)
O55 0.046(4) 0.047(4) 0.072(5) 0.036(4) 0.037(4) 0.027(3)
O56 0.073(5) 0.029(4) 0.039(4) -0.002(3) 0.019(4) 0.029(4)
O57 0.026(3) 0.036(4) 0.031(3) -0.005(3) 0.011(3) 0.001(3)
O58 0.015(3) 0.010(2) 0.023(3) 0.004(2) 0.000(2) 0.004(2)
O59 0.028(4) 0.028(3) 0.045(4) 0.021(3) -0.011(3) -0.002(3)
O60 0.015(3) 0.042(4) 0.074(5) 0.029(4) 0.009(3) 0.010(3)
O61 0.010(3) 0.015(3) 0.042(4) 0.004(3) 0.009(2) 0.000(2)
O62 0.041(4) 0.015(3) 0.080(5) 0.013(3) 0.036(4) 0.016(3)
O63 0.026(3) 0.036(4) 0.045(4) 0.017(3) 0.014(3) 0.014(3)
O90 0.021(4) 0.034(5) 0.277(14) 0.059(7) 0.003(6) -0.009(3)
O91 0.079(8) 0.093(8) 0.192(12) 0.012(8) -0.107(8) 0.003(6)
O92 0.091(7) 0.065(6) 0.106(8) -0.056(6) -0.023(6) 0.033(5)
O93 0.014(3) 0.018(3) 0.072(5) 0.020(3) -0.004(3) 0.003(2)
O94 0.031(3) 0.020(3) 0.025(3) 0.004(2) 0.011(3) 0.006(3)
O95 0.035(4) 0.021(3) 0.025(3) -0.001(2) 0.007(3) 0.005(3)
O96 0.025(3) 0.038(4) 0.029(3) 0.001(3) 0.002(3) 0.004(3)
O97 0.031(3) 0.021(3) 0.028(3) 0.008(3) 0.002(3) 0.004(3)
O98 0.014(3) 0.020(3) 0.036(3) 0.007(3) 0.007(2) 0.005(2)
O99 0.017(3) 0.018(3) 0.030(3) 0.008(2) -0.004(2) 0.002(2)
O100 0.037(4) 0.018(3) 0.038(4) 0.000(3) 0.006(3) 0.008(3)
O101 0.018(3) 0.025(3) 0.048(4) 0.018(3) 0.000(3) -0.001(2)
O102 0.025(4) 0.037(4) 0.152(8) 0.046(5) 0.030(4) 0.024(3)
O103 0.044(5) 0.045(5) 0.097(6) 0.040(4) -0.011(4) 0.001(4)
O104 0.084(7) 0.047(5) 0.084(6) 0.021(4) 0.023(5) 0.014(4)
O105 0.014(3) 0.026(3) 0.090(6) 0.034(4) -0.003(3) -0.004(3)
O106 0.026(4) 0.022(3) 0.055(4) 0.012(3) -0.006(3) 0.009(3)
O107 0.026(3) 0.023(3) 0.039(4) -0.001(3) 0.004(3) 0.007(3)
O108 0.025(3) 0.014(3) 0.035(3) 0.003(2) 0.010(3) 0.005(2)
O109 0.025(3) 0.031(3) 0.040(4) 0.011(3) 0.007(3) 0.008(3)
O110 0.028(3) 0.028(3) 0.027(3) 0.006(3) 0.007(3) 0.001(3)
O111 0.030(4) 0.036(4) 0.033(4) 0.004(3) 0.003(3) 0.002(3)
O112 0.075(6) 0.065(5) 0.035(4) 0.005(4) 0.012(4) 0.025(4)
O113 0.080(6) 0.037(4) 0.046(5) 0.010(4) -0.022(4) -0.003(4)
O114 0.111(9) 0.076(7) 0.215(13) 0.078(8) -0.100(9) -0.016(6)
O115 0.095(11) 0.062(8) 0.60(4) -0.023(14) -0.052(16) 0.028(8)
O116 0.141(14) 0.26(2) 0.200(17) -0.112(15) 0.021(12) -0.041(13)
C1 0.017(4) 0.015(4) 0.017(4) -0.004(3) 0.003(3) -0.001(3)
C2 0.021(4) 0.021(4) 0.022(4) 0.000(3) 0.006(4) -0.002(3)
C3 0.018(4) 0.036(5) 0.021(4) 0.003(4) -0.001(4) -0.002(4)
C4 0.013(4) 0.063(7) 0.034(5) 0.022(5) 0.001(4) -0.005(4)
C5 0.026(5) 0.027(5) 0.032(5) 0.003(4) 0.008(4) -0.007(4)
C6 0.041(6) 0.023(5) 0.043(6) 0.011(4) 0.012(5) -0.009(4)
C7 0.011(4) 0.016(4) 0.022(4) 0.008(3) 0.002(3) -0.002(3)
C8 0.019(4) 0.017(4) 0.012(4) -0.001(3) -0.001(3) -0.007(3)
C9 0.029(5) 0.018(4) 0.018(4) 0.004(3) 0.003(4) -0.003(4)
C10 0.031(5) 0.026(5) 0.020(4) 0.010(4) -0.005(4) -0.016(4)
C11 0.014(4) 0.059(7) 0.024(5) 0.012(4) 0.000(4) -0.002(4)
C12 0.012(4) 0.026(4) 0.027(4) 0.010(4) 0.000(3) 0.000(3)
C13 0.019(4) 0.013(4) 0.021(4) 0.001(3) 0.006(3) 0.002(3)
C14 0.025(4) 0.017(4) 0.012(4) 0.002(3) 0.008(3) 0.008(3)
C15 0.020(4) 0.018(4) 0.020(4) 0.003(3) 0.004(3) 0.001(3)
C16 0.024(5) 0.032(5) 0.017(4) 0.011(4) 0.000(3) 0.005(4)
C17 0.023(5) 0.023(4) 0.021(4) 0.011(3) 0.004(3) 0.005(3)
C18 0.024(5) 0.018(4) 0.018(4) 0.006(3) 0.003(3) 0.001(3)
C19 0.046(6) 0.014(4) 0.027(5) 0.005(4) 0.019(4) 0.009(4)
C20 0.041(6) 0.026(5) 0.029(5) 0.011(4) 0.017(4) 0.016(4)
C21 0.058(7) 0.037(6) 0.035(6) 0.015(5) 0.012(5) 0.025(5)
C22 0.038(6) 0.024(5) 0.044(6) 0.013(4) 0.022(5) 0.006(4)
C23 0.047(6) 0.019(5) 0.050(6) 0.010(4) 0.026(5) 0.003(4)
C24 0.007(4) 0.027(5) 0.042(5) 0.013(4) 0.002(4) -0.001(3)
C25 0.010(4) 0.024(4) 0.031(5) 0.009(4) -0.002(3) -0.005(3)
C26 0.024(5) 0.026(5) 0.023(4) 0.007(4) 0.003(4) 0.002(4)
C27 0.031(5) 0.030(5) 0.024(5) 0.006(4) 0.003(4) -0.007(4)
C28 0.017(4) 0.029(5) 0.041(5) 0.012(4) -0.001(4) 0.000(4)
C29 0.011(4) 0.052(6) 0.044(6) 0.017(5) 0.003(4) 0.000(4)
C30 0.032(5) 0.032(5) 0.013(4) 0.006(3) 0.007(4) 0.023(4)
C31 0.048(6) 0.027(5) 0.018(4) 0.009(4) 0.010(4) 0.022(4)
C32 0.044(6) 0.038(5) 0.025(5) 0.008(4) 0.013(4) 0.027(5)
C33 0.044(6) 0.030(5) 0.030(5) 0.010(4) 0.013(4) 0.020(4)
C34 0.043(6) 0.037(5) 0.024(5) 0.015(4) 0.009(4) 0.019(4)
C35 0.049(7) 0.041(6) 0.029(5) 0.016(4) 0.009(5) 0.027(5)
C36 0.017(4) 0.009(3) 0.019(4) 0.003(3) 0.004(3) 0.004(3)
C37 0.022(4) 0.007(3) 0.023(4) 0.000(3) 0.005(3) 0.001(3)
C38 0.010(4) 0.012(4) 0.031(5) 0.000(3) 0.000(3) -0.001(3)
C39 0.016(4) 0.018(4) 0.036(5) 0.002(4) 0.000(4) -0.001(3)
C40 0.024(5) 0.013(4) 0.022(4) -0.004(3) -0.006(3) 0.004(3)
C41 0.021(4) 0.010(3) 0.019(4) 0.004(3) -0.003(3) 0.006(3)
C42 0.031(5) 0.014(4) 0.029(5) 0.006(3) 0.015(4) 0.006(3)
N1 0.009(3) 0.023(4) 0.031(4) 0.010(3) 0.002(3) 0.002(3)
N2 0.011(3) 0.014(3) 0.025(4) 0.005(3) 0.001(3) -0.001(3)
N3 0.008(3) 0.008(3) 0.039(4) 0.012(3) 0.005(3) 0.002(2)
N4 0.020(4) 0.015(3) 0.037(4) 0.008(3) 0.013(3) 0.005(3)
N5 0.024(5) 0.070(6) 0.031(4) 0.015(4) 0.006(4) -0.015(4)
N6 0.016(4) 0.012(3) 0.033(4) 0.006(3) 0.006(3) -0.001(3)
N7 0.011(3) 0.012(3) 0.024(3) 0.004(3) 0.008(3) 0.004(2)
N8 0.008(3) 0.016(3) 0.024(4) 0.002(3) 0.001(3) 0.002(3)
N9 0.010(3) 0.014(3) 0.033(4) 0.008(3) 0.001(3) 0.002(3)
N10 0.015(4) 0.048(5) 0.027(4) 0.007(4) 0.001(3) -0.019(4)
N11 0.011(3) 0.013(3) 0.024(3) 0.009(3) 0.004(3) 0.005(2)
N12 0.013(3) 0.016(3) 0.016(3) 0.006(3) -0.001(3) 0.002(3)
N13 0.012(3) 0.016(3) 0.026(4) 0.009(3) 0.004(3) 0.003(3)
N14 0.013(3) 0.017(3) 0.029(4) 0.017(3) 0.004(3) 0.001(3)
N15 0.025(4) 0.019(3) 0.029(4) 0.018(3) 0.003(3) 0.005(3)
N16 0.017(4) 0.016(4) 0.068(6) 0.017(4) 0.012(4) 0.001(3)
N17 0.014(4) 0.020(4) 0.083(6) 0.028(4) 0.007(4) 0.004(3)
N18 0.013(4) 0.028(4) 0.099(7) 0.032(5) 0.004(4) 0.004(3)
N19 0.025(4) 0.011(3) 0.071(6) 0.010(4) 0.018(4) 0.001(3)
N20 0.017(4) 0.039(5) 0.030(4) 0.012(4) -0.001(3) -0.018(3)
N21 0.024(4) 0.014(3) 0.029(4) 0.007(3) 0.003(3) 0.003(3)
N22 0.028(4) 0.019(4) 0.033(4) 0.013(3) 0.008(3) 0.004(3)
N23 0.017(4) 0.012(3) 0.047(5) 0.009(3) 0.013(3) -0.001(3)
N24 0.020(4) 0.024(4) 0.068(6) 0.023(4) 0.011(4) 0.003(3)
N25 0.059(6) 0.027(4) 0.044(5) 0.023(4) 0.023(4) 0.015(4)
N31 0.032(4) 0.035(4) 0.021(4) 0.011(3) -0.001(3) 0.018(4)
N27 0.019(4) 0.032(4) 0.026(4) 0.009(3) 0.003(3) 0.011(3)
N28 0.019(4) 0.019(3) 0.029(4) 0.006(3) 0.004(3) 0.005(3)
N29 0.031(4) 0.018(4) 0.040(4) 0.012(3) 0.005(3) 0.014(3)
N30 0.062(6) 0.020(4) 0.024(4) 0.009(3) 0.013(4) 0.027(4)

loop_
_atom_type_symbol
_atom_type_description
_atom_type_scat_dispersion_real
_atom_type_scat_dispersion_imag
_atom_type_scat_source
C C 0.0033 0.0016 'International Tables Vol C Tables 4.2.6.8 and 6.1.1.4'
N N 0.0061 0.0033 'International Tables Vol C Tables 4.2.6.8 and 6.1.1.4'
O O 0.0106 0.0060 'International Tables Vol C Tables 4.2.6.8 and 6.1.1.4'
Ni Ni 0.3393 1.1124 'International Tables Vol C Tables 4.2.6.8 and 6.1.1.4'
Mo Mo -1.6832 0.6857 'International Tables Vol C Tables 4.2.6.8 and 6.1.1.4'
P P 0.1023 0.0942 'International Tables Vol C Tables 4.2.6.8 and 6.1.1.4'
H H 0.0000 0.0000 'International Tables Vol C Tables 4.2.6.8 and 6.1.1.4'

loop_
_geom_angle_atom_site_label_1
_geom_angle_atom_site_label_2
_geom_angle_atom_site_label_3
_geom_angle
_geom_angle_site_symmetry_1
_geom_angle_site_symmetry_3
O59 Mo1 O36 104.8(3) . .
O59 Mo1 O42 99.4(3) . .
O36 Mo1 O42 103.3(3) . .
O59 Mo1 O34 102.0(3) . .
O36 Mo1 O34 96.2(2) . .
O42 Mo1 O34 146.2(2) . .
O59 Mo1 O44 90.3(2) . .
O36 Mo1 O44 162.1(2) . .
O42 Mo1 O44 83.1(2) . .
O34 Mo1 O44 71.00(19) . .
O59 Mo1 O45 167.5(2) . .
O36 Mo1 O45 86.8(2) . .
O42 Mo1 O45 73.1(2) . .
O34 Mo1 O45 80.8(2) . .
O44 Mo1 O45 78.99(17) . .
O39 Mo2 O40 105.0(3) . .
O39 Mo2 O42 101.4(2) . .
O40 Mo2 O42 98.0(3) . .
O39 Mo2 O48 97.4(2) . .
O40 Mo2 O48 98.2(2) . .
O42 Mo2 O48 151.0(2) . .
O39 Mo2 O43 159.7(2) . .
O40 Mo2 O43 94.5(2) . .
O42 Mo2 O43 81.1(2) . .
O48 Mo2 O43 73.77(18) . .
O39 Mo2 O45 88.0(2) . .
O40 Mo2 O45 165.2(2) . .
O42 Mo2 O45 72.0(2) . .
O48 Mo2 O45 87.01(19) . .
O43 Mo2 O45 73.54(17) . .
O38 Mo3 O49 103.0(2) . .
O38 Mo3 O48 102.0(2) . .
O49 Mo3 O48 102.2(2) . .
O38 Mo3 O41 101.9(2) . .
O49 Mo3 O41 95.8(2) . .
O48 Mo3 O41 145.9(2) . .
O38 Mo3 O37 87.9(2) . .
O49 Mo3 O37 168.8(2) . .
O48 Mo3 O37 77.29(19) . .
O41 Mo3 O37 79.61(19) . .
O38 Mo3 O43 171.0(2) . .
O49 Mo3 O43 81.9(2) . .
O48 Mo3 O43 69.39(19) . .
O41 Mo3 O43 84.93(19) . .
O37 Mo3 O43 87.59(17) . .
O57 Mo4 O47 103.6(3) . .
O57 Mo4 O41 102.6(3) . .
O47 Mo4 O41 101.4(2) . .
O57 Mo4 O61 100.5(3) . .
O47 Mo4 O61 99.4(2) . .
O41 Mo4 O61 144.0(2) . .
O57 Mo4 O35 86.9(2) . .
O47 Mo4 O35 165.7(2) . .
O41 Mo4 O35 85.56(19) . .
O61 Mo4 O35 68.61(19) . .
O57 Mo4 O46 173.2(2) . .
O47 Mo4 O46 82.0(2) . .
O41 Mo4 O46 79.79(19) . .
O61 Mo4 O46 74.5(2) . .
O35 Mo4 O46 87.01(17) . .
O60 Mo5 O62 103.4(3) . .
O60 Mo5 O61 97.3(3) . .
O62 Mo5 O61 101.4(3) . .
O60 Mo5 O34 101.7(3) . .
O62 Mo5 O34 93.5(3) . .
O61 Mo5 O34 152.3(2) . .
O60 Mo5 O35 159.4(3) . .
O62 Mo5 O35 96.1(3) . .
O61 Mo5 O35 72.3(2) . .
O34 Mo5 O35 83.1(2) . .
O60 Mo5 O44 89.5(3) . .
O62 Mo5 O44 162.5(2) . .
O61 Mo5 O44 88.4(2) . .
O34 Mo5 O44 72.0(2) . .
O35 Mo5 O44 72.81(18) . .
O50 Mo6 O63 104.0(3) . .
O50 Mo6 O3 99.3(3) . .
O63 Mo6 O3 99.0(3) . .
O50 Mo6 O5 99.1(3) . .
O63 Mo6 O5 98.7(3) . .
O3 Mo6 O5 150.4(2) . .
O50 Mo6 O7 94.1(3) . .
O63 Mo6 O7 161.5(3) . .
O3 Mo6 O7 74.2(2) . .
O5 Mo6 O7 81.6(2) . .
O50 Mo6 O4 164.8(3) . .
O63 Mo6 O4 88.7(2) . .
O3 Mo6 O4 86.65(19) . .
O5 Mo6 O4 70.3(2) . .
O7 Mo6 O4 74.00(18) . .
O14 Mo7 O18 104.0(3) . .
O14 Mo7 O3 101.2(2) . .
O18 Mo7 O3 102.3(3) . .
O14 Mo7 O12 105.2(3) . .
O18 Mo7 O12 94.9(2) . .
O3 Mo7 O12 143.9(2) . .
O14 Mo7 O1 88.5(2) . .
O18 Mo7 O1 166.9(2) . .
O3 Mo7 O1 78.5(2) . .
O12 Mo7 O1 77.89(19) . .
O14 Mo7 O7 168.2(2) . .
O18 Mo7 O7 79.2(2) . .
O3 Mo7 O7 67.02(19) . .
O12 Mo7 O7 85.7(2) . .
O1 Mo7 O7 89.28(17) . .
O13 Mo8 O17 102.8(3) . .
O13 Mo8 O12 101.8(2) . .
O17 Mo8 O12 103.5(2) . .
O13 Mo8 O11 100.6(2) . .
O17 Mo8 O11 99.5(2) . .
O12 Mo8 O11 143.2(2) . .
O13 Mo8 O2 87.3(2) . .
O17 Mo8 O2 166.3(2) . .
O12 Mo8 O2 83.10(19) . .
O11 Mo8 O2 69.22(18) . .
O13 Mo8 O10 173.7(2) . .
O17 Mo8 O10 81.0(2) . .
O12 Mo8 O10 82.0(2) . .
O11 Mo8 O10 73.6(2) . .
O2 Mo8 O10 88.12(16) . .
O9 Mo9 O15 105.2(3) . .
O9 Mo9 O11 99.4(2) . .
O15 Mo9 O11 99.1(2) . .
O9 Mo9 O8 100.3(2) . .
O15 Mo9 O8 96.1(2) . .
O11 Mo9 O8 150.9(2) . .
O9 Mo9 O6 87.7(2) . .
O15 Mo9 O6 164.3(2) . .
O11 Mo9 O6 87.3(2) . .
O8 Mo9 O6 72.36(19) . .
O9 Mo9 O2 158.7(2) . .
O15 Mo9 O2 95.6(2) . .
O11 Mo9 O2 72.04(19) . .
O8 Mo9 O2 81.9(2) . .
O6 Mo9 O2 72.62(18) . .
O51 Mo10 O16 103.9(3) . .
O51 Mo10 O5 97.8(3) . .
O16 Mo10 O5 103.9(2) . .
O51 Mo10 O8 101.8(3) . .
O16 Mo10 O8 96.3(2) . .
O5 Mo10 O8 147.5(2) . .
O51 Mo10 O4 166.1(2) . .
O16 Mo10 O4 88.9(2) . .
O5 Mo10 O4 73.6(2) . .
O8 Mo10 O4 81.7(2) . .
O51 Mo10 O6 89.4(2) . .
O16 Mo10 O6 163.7(2) . .
O5 Mo10 O6 83.2(2) . .
O8 Mo10 O6 71.43(19) . .
O4 Mo10 O6 78.88(18) . .
O56 Mo11 O55 104.9(3) . .
O56 Mo11 O52 97.4(3) . .
O55 Mo11 O52 101.5(3) . .
O56 Mo11 O24 98.9(3) . .
O55 Mo11 O24 98.0(3) . .
O52 Mo11 O24 150.4(2) . .
O56 Mo11 O58 98.1(3) . .
O55 Mo11 O58 156.1(3) . .
O52 Mo11 O58 81.4(2) . .
O24 Mo11 O58 71.9(2) . .
O56 Mo11 O21 165.6(3) . .
O55 Mo11 O21 85.6(3) . .
O52 Mo11 O21 70.6(2) . .
O24 Mo11 O21 89.0(2) . .
O58 Mo11 O21 72.84(17) . .
O25 Mo12 O26 102.6(2) . .
O25 Mo12 O24 100.4(3) . .
O26 Mo12 O24 104.0(2) . .
O25 Mo12 O27 103.0(3) . .
O26 Mo12 O27 95.7(2) . .
O24 Mo12 O27 145.2(2) . .
O25 Mo12 O23 88.5(2) . .
O26 Mo12 O23 168.1(2) . .
O24 Mo12 O23 78.0(2) . .
O27 Mo12 O23 77.23(19) . .
O25 Mo12 O58 169.0(2) . .
O26 Mo12 O58 82.0(2) . .
O24 Mo12 O58 68.7(2) . .
O27 Mo12 O58 86.4(2) . .
O23 Mo12 O58 87.87(17) . .
O28 Mo13 O19 102.8(3) . .
O28 Mo13 O27 104.6(3) . .
O19 Mo13 O27 102.5(2) . .
O28 Mo13 O30 99.0(3) . .
O19 Mo13 O30 100.0(3) . .
O27 Mo13 O30 142.6(2) . .
O28 Mo13 O22 86.4(2) . .
O19 Mo13 O22 167.3(2) . .
O27 Mo13 O22 83.30(19) . .
O30 Mo13 O22 69.55(19) . .
O28 Mo13 O29 171.6(2) . .
O19 Mo13 O29 82.3(2) . .
O27 Mo13 O29 80.5(2) . .
O30 Mo13 O29 73.4(2) . .
O22 Mo13 O29 87.62(17) . .
O20 Mo14 O53 103.9(3) . .
O20 Mo14 O30 97.7(3) . .
O53 Mo14 O30 100.1(2) . .
O20 Mo14 O33 102.1(3) . .
O53 Mo14 O33 94.4(2) . .
O30 Mo14 O33 151.8(2) . .
O20 Mo14 O31 89.0(3) . .
O53 Mo14 O31 163.9(2) . .
O30 Mo14 O31 87.4(2) . .
O33 Mo14 O31 73.2(2) . .
O20 Mo14 O22 160.0(2) . .
O53 Mo14 O22 95.2(2) . .
O30 Mo14 O22 72.6(2) . .
O33 Mo14 O22 82.1(2) . .
O31 Mo14 O22 73.35(18) . .
O54 Mo15 O32 104.8(3) . .
O54 Mo15 O52 98.5(3) . .
O32 Mo15 O52 103.4(3) . .
O54 Mo15 O33 102.2(3) . .
O32 Mo15 O33 96.5(2) . .
O52 Mo15 O33 146.3(2) . .
O54 Mo15 O21 165.9(2) . .
O32 Mo15 O21 88.6(2) . .
O52 Mo15 O21 73.6(2) . .
O33 Mo15 O21 80.2(2) . .
O54 Mo15 O31 88.7(2) . .
O32 Mo15 O31 163.5(2) . .
O52 Mo15 O31 83.5(2) . .
O33 Mo15 O31 70.89(19) . .
O21 Mo15 O31 78.89(17) . .
O62 Ni1 O90 90.7(4) . .
O62 Ni1 O91 81.9(4) . .
O90 Ni1 O91 88.2(4) . .
O62 Ni1 O92 173.9(4) . .
O90 Ni1 O92 91.9(4) . .
O91 Ni1 O92 92.6(5) . .
O62 Ni1 N27 86.7(3) . 1_645
O90 Ni1 N27 177.2(3) . 1_645
O91 Ni1 N27 90.3(4) . 1_645
O92 Ni1 N27 90.6(4) . 1_645
O62 Ni1 N23 95.5(3) . 1_645
O90 Ni1 N23 85.4(3) . 1_645
O91 Ni1 N23 173.1(4) . 1_645
O92 Ni1 N23 90.3(3) . 1_645
N27 Ni1 N23 95.9(3) 1_645 1_645
O49 Ni2 N7 87.8(2) . .
O49 Ni2 N2 174.9(2) . .
N7 Ni2 N2 97.0(2) . .
O49 Ni2 O93 87.1(2) . .
N7 Ni2 O93 174.8(2) . .
N2 Ni2 O93 88.1(2) . .
O49 Ni2 O95 94.3(2) . .
N7 Ni2 O95 87.7(2) . .
N2 Ni2 O95 87.7(2) . .
O93 Ni2 O95 91.8(3) . .
O49 Ni2 O94 83.5(2) . .
N7 Ni2 O94 91.0(2) . .
N2 Ni2 O94 94.5(2) . .
O93 Ni2 O94 89.3(2) . .
O95 Ni2 O94 177.5(2) . .
N8 Ni3 O26 175.3(2) . .
N8 Ni3 N3 96.2(2) . .
O26 Ni3 N3 87.2(2) . .
N8 Ni3 O96 90.5(2) . .
O26 Ni3 O96 92.6(2) . .
N3 Ni3 O96 93.4(2) . .
N8 Ni3 O98 88.6(2) . .
O26 Ni3 O98 87.9(2) . .
N3 Ni3 O98 174.7(2) . .
O96 Ni3 O98 88.8(2) . .
N8 Ni3 O97 88.4(2) . .
O26 Ni3 O97 88.3(2) . .
N3 Ni3 O97 88.7(2) . .
O96 Ni3 O97 177.8(2) . .
O98 Ni3 O97 89.3(2) . .
O101 Ni4 O99 88.0(2) . .
O101 Ni4 O100 87.1(2) . .
O99 Ni4 O100 92.7(2) . .
O101 Ni4 N11 175.5(3) . .
O99 Ni4 N11 90.6(2) . .
O100 Ni4 N11 88.7(2) . .
O101 Ni4 O15 92.5(2) . .
O99 Ni4 O15 86.0(2) . .
O100 Ni4 O15 178.7(2) . .
N11 Ni4 O15 91.6(2) . .
O101 Ni4 N13 85.2(2) . 2_765
O99 Ni4 N13 172.2(2) . 2_765
O100 Ni4 N13 90.6(2) . 2_765
N11 Ni4 N13 96.6(2) . 2_765
O15 Ni4 N13 90.7(2) . 2_765
O18 Ni5 N17 176.0(3) . 2_675
O18 Ni5 N16 85.4(2) . .
N17 Ni5 N16 97.2(3) 2_675 .
O18 Ni5 O104 89.9(3) . .
N17 Ni5 O104 86.9(3) 2_675 .
N16 Ni5 O104 95.4(3) . .
O18 Ni5 O103 91.1(3) . .
N17 Ni5 O103 91.8(3) 2_675 .
N16 Ni5 O103 89.7(3) . .
O104 Ni5 O103 174.8(3) . .
O18 Ni5 O102 88.0(2) . .
N17 Ni5 O102 89.4(3) 2_675 .
N16 Ni5 O102 173.0(3) . .
O104 Ni5 O102 87.1(3) . .
O103 Ni5 O102 87.8(3) . .
O105 Ni6 O53 90.8(3) . .
O105 Ni6 O107 90.9(3) . .
O53 Ni6 O107 173.9(2) . .
O105 Ni6 N21 177.4(3) . .
O53 Ni6 N21 86.9(2) . .
O107 Ni6 N21 91.3(2) . .
O105 Ni6 O106 87.3(2) . .
O53 Ni6 O106 83.8(2) . .
O107 Ni6 O106 90.4(2) . .
N21 Ni6 O106 91.3(2) . .
O105 Ni6 N28 85.5(2) . .
O53 Ni6 N28 92.4(3) . .
O107 Ni6 N28 93.6(2) . .
N21 Ni6 N28 95.8(3) . .
O106 Ni6 N28 171.8(2) . .
O1 P1 O4 110.7(3) . .
O1 P1 O2 109.8(3) . .
O4 P1 O2 111.9(3) . .
O1 P1 C41 108.5(3) . .
O4 P1 C41 108.4(3) . .
O2 P1 C41 107.3(3) . .
O23 P2 O21 110.7(3) . .
O23 P2 O22 110.3(3) . .
O21 P2 O22 111.7(3) . .
O23 P2 C37 108.1(3) . 1_565
O21 P2 C37 108.8(3) . 1_565
O22 P2 C37 107.1(3) . 1_565
O29 P3 O58 108.7(3) . .
O29 P3 O31 111.4(3) . .
O58 P3 O31 110.9(3) . .
O29 P3 C40 110.3(3) . .
O58 P3 C40 110.3(3) . .
O31 P3 C40 105.2(3) . .
O37 P4 O45 111.9(3) . .
O37 P4 O35 108.1(3) . .
O45 P4 O35 112.1(3) . .
O37 P4 C36 108.6(3) . .
O45 P4 C36 108.3(3) . .
O35 P4 C36 107.8(3) . .
O46 P5 O43 108.6(3) . .
O46 P5 O44 111.5(3) . .
O43 P5 O44 110.8(3) . .
O46 P5 C38 109.0(3) . .
O43 P5 C38 111.7(3) . .
O44 P5 C38 105.3(3) . .
O10 P6 O7 108.4(3) . .
O10 P6 O6 112.2(3) . .
O7 P6 O6 110.6(3) . .
O10 P6 C39 111.5(3) . .
O7 P6 C39 109.4(3) . .
O6 P6 C39 104.7(3) . .
P1 O1 Mo7 120.7(3) . .
P1 O2 Mo9 129.5(3) . .
P1 O2 Mo8 132.3(3) . .
Mo9 O2 Mo8 95.29(17) . .
Mo7 O3 Mo6 125.5(3) . .
P1 O4 Mo10 127.7(3) . .
P1 O4 Mo6 127.4(3) . .
Mo10 O4 Mo6 91.99(18) . .
Mo10 O5 Mo6 124.0(3) . .
P6 O6 Mo9 131.6(3) . .
P6 O6 Mo10 125.2(3) . .
Mo9 O6 Mo10 96.13(18) . .
P6 O7 Mo6 132.3(3) . .
P6 O7 Mo7 131.2(3) . .
Mo6 O7 Mo7 92.61(18) . .
Mo9 O8 Mo10 119.7(2) . .
P6 O10 Mo8 117.8(3) . .
Mo9 O11 Mo8 123.3(2) . .
Mo8 O12 Mo7 150.5(3) . .
Mo9 O15 Ni4 155.6(3) . .
Mo7 O18 Ni5 173.7(4) . .
P2 O21 Mo15 129.2(3) . .
P2 O21 Mo11 126.1(3) . .
Mo15 O21 Mo11 91.26(17) . .
P2 O22 Mo14 130.2(3) . .
P2 O22 Mo13 131.8(3) . .
Mo14 O22 Mo13 95.00(18) . .
P2 O23 Mo12 121.2(3) . .
Mo12 O24 Mo11 124.2(3) . .
Mo12 O26 Ni3 173.5(3) . .
Mo13 O27 Mo12 150.1(3) . .
P3 O29 Mo13 117.7(3) . .
Mo14 O30 Mo13 122.7(3) . .
P3 O31 Mo14 131.7(3) . .
P3 O31 Mo15 124.2(3) . .
Mo14 O31 Mo15 95.85(18) . .
Mo14 O33 Mo15 119.6(3) . .
Mo1 O34 Mo5 120.3(2) . .
P4 O35 Mo5 130.2(3) . .
P4 O35 Mo4 132.4(3) . .
Mo5 O35 Mo4 95.36(18) . .
P4 O37 Mo3 121.5(3) . .
Mo4 O41 Mo3 147.7(3) . .
Mo1 O42 Mo2 123.7(3) . .
P5 O43 Mo2 130.9(3) . .
P5 O43 Mo3 133.3(3) . .
Mo2 O43 Mo3 93.50(17) . .
P5 O44 Mo5 130.9(3) . .
P5 O44 Mo1 124.2(3) . .
Mo5 O44 Mo1 96.42(18) . .
P4 O45 Mo1 127.4(3) . .
P4 O45 Mo2 127.3(3) . .
Mo1 O45 Mo2 91.09(18) . .
P5 O46 Mo4 117.7(3) . .
Mo3 O48 Mo2 123.1(3) . .
Mo3 O49 Ni2 154.6(3) . .
Mo15 O52 Mo11 124.4(3) . .
Mo14 O53 Ni6 163.6(3) . .
P3 O58 Mo11 131.2(3) . .
P3 O58 Mo12 132.2(3) . .
Mo11 O58 Mo12 94.41(18) . .
Mo5 O61 Mo4 123.5(3) . .
Mo5 O62 Ni1 158.1(3) . .
N4 C1 N1 112.1(6) . .
N4 C1 C2 123.0(7) . .
N1 C1 C2 124.9(7) . .
C3 C2 C5 119.6(8) . .
C3 C2 C1 121.4(7) . .
C5 C2 C1 119.0(8) . .
C2 C3 C4 118.4(8) . .
N5 C4 C3 120.7(9) . .
C6 C5 C2 119.5(9) . .
N5 C6 C5 118.8(8) . .
N6 C7 N9 112.2(6) . .
N6 C7 C8 124.5(7) . .
N9 C7 C8 122.9(7) . .
C12 C8 C9 120.4(7) . .
C12 C8 C7 120.6(7) . .
C9 C8 C7 118.9(7) . .
C10 C9 C8 117.4(8) . .
N10 C10 C9 120.2(8) . .
N10 C11 C12 119.3(8) . .
C11 C12 C8 119.1(8) . .
N12 C13 N14 113.0(6) . .
N12 C13 C14 124.9(7) . .
N14 C13 C14 121.8(7) . .
C15 C14 C17 119.2(7) . .
C15 C14 C13 121.0(7) . .
C17 C14 C13 119.8(7) . .
C16 C15 C14 119.2(7) . .
N15 C16 C15 120.1(7) . .
C18 C17 C14 118.4(7) . .
N15 C18 C17 120.9(7) . .
C20 C19 C22 118.8(8) . .
C20 C19 C42 120.0(8) . .
C22 C19 C42 121.2(9) . .
C21 C20 C19 119.1(9) . .
N25 C21 C20 120.9(9) . .
C23 C22 C19 119.9(9) . .
N25 C23 C22 120.9(9) . .
N19 C24 N18 112.2(7) . .
N19 C24 C25 123.6(7) . .
N18 C24 C25 124.2(7) . .
C28 C25 C26 120.0(7) . .
C28 C25 C24 119.9(7) . .
C26 C25 C24 120.1(7) . .
C27 C26 C25 118.5(8) . .
N20 C27 C26 120.3(8) . .
C25 C28 C29 118.7(8) . .
N20 C29 C28 118.3(8) . .
N29 C30 N31 112.3(7) . .
N29 C30 C31 125.0(8) . .
N31 C30 C31 122.7(8) . .
C32 C31 C34 118.7(8) . .
C32 C31 C30 120.0(8) . .
C34 C31 C30 121.2(8) . .
C31 C32 C33 119.5(9) . .
N30 C33 C32 119.1(9) . .
C35 C34 C31 120.3(9) . .
N30 C35 C34 119.9(9) . .
C37 C36 P4 111.5(5) . .
C36 C37 P2 113.2(5) . 1_545
C38 C38 P5 112.1(7) 2_866 .
C40 C39 P6 110.5(6) . .
C39 C40 P3 110.9(6) . .
C41 C41 P1 112.1(6) 2_665 .
N24 C42 N22 113.1(7) . .
N24 C42 C19 124.6(8) . .
N22 C42 C19 122.3(8) . .
N2 N1 C1 103.9(6) . .
N3 N2 N1 110.0(5) . .
N3 N2 Ni2 129.7(5) . .
N1 N2 Ni2 119.9(5) . .
N2 N3 N4 108.6(6) . .
N2 N3 Ni3 130.5(4) . .
N4 N3 Ni3 119.5(5) . .
C1 N4 N3 105.3(6) . .
C4 N5 C6 122.9(8) . .
C7 N6 N7 104.9(6) . .
N8 N7 N6 109.3(6) . .
N8 N7 Ni2 130.0(5) . .
N6 N7 Ni2 120.0(5) . .
N7 N8 N9 109.2(6) . .
N7 N8 Ni3 131.2(5) . .
N9 N8 Ni3 118.5(5) . .
N8 N9 C7 104.3(6) . .
C10 N10 C11 123.6(7) . .
N13 N11 N12 110.1(5) . .
N13 N11 Ni4 129.1(4) . .
N12 N11 Ni4 120.8(5) . .
C13 N12 N11 103.9(6) . .
N11 N13 N14 108.9(6) . .
N11 N13 Ni4 134.0(4) . 2_765
N14 N13 Ni4 116.5(5) . 2_765
C13 N14 N13 104.1(6) . .
C16 N15 C18 122.0(7) . .
N17 N16 N19 110.0(7) . .
N17 N16 Ni5 130.3(5) . .
N19 N16 Ni5 119.6(5) . .
N16 N17 N18 108.7(6) . .
N16 N17 Ni5 131.7(5) . 2_675
N18 N17 Ni5 118.9(5) . 2_675
C24 N18 N17 104.5(7) . .
C24 N19 N16 104.5(7) . .
C27 N20 C29 124.2(7) . .
N23 N21 N22 110.5(6) . .
N23 N21 Ni6 130.4(5) . .
N22 N21 Ni6 117.5(5) . .
N21 N22 C42 103.2(7) . .
N21 N23 N24 108.9(7) . .
N21 N23 Ni1 133.1(5) . 1_465
N24 N23 Ni1 117.9(5) . 1_465
C42 N24 N23 104.3(7) . .
C21 N25 C23 120.6(8) . .
N27 N31 C30 103.4(7) . .
N28 N27 N31 110.2(6) . .
N28 N27 Ni1 131.0(5) . 1_465
N31 N27 Ni1 118.4(5) . 1_465
N27 N28 N29 109.3(6) . .
N27 N28 Ni6 132.8(5) . .
N29 N28 Ni6 117.8(5) . .
N28 N29 C30 104.9(7) . .
C35 N30 C33 122.6(8) . .

loop_
_geom_bond_atom_site_label_1
_geom_bond_atom_site_label_2
_geom_bond_distance
_geom_bond_site_symmetry_2
Mo1 O59 1.714(6) .
Mo1 O36 1.715(5) .
Mo1 O42 1.895(5) .
Mo1 O34 1.956(6) .
Mo1 O44 2.303(5) .
Mo1 O45 2.347(5) .
Mo2 O39 1.694(5) .
Mo2 O40 1.700(5) .
Mo2 O42 1.927(5) .
Mo2 O48 1.943(5) .
Mo2 O43 2.216(5) .
Mo2 O45 2.373(5) .
Mo3 O38 1.705(5) .
Mo3 O49 1.734(5) .
Mo3 O48 1.909(5) .
Mo3 O41 1.926(5) .
Mo3 O37 2.249(5) .
Mo3 O43 2.429(5) .
Mo4 O57 1.701(6) .
Mo4 O47 1.704(5) .
Mo4 O41 1.907(5) .
Mo4 O61 1.961(5) .
Mo4 O35 2.366(5) .
Mo4 O46 2.386(5) .
Mo5 O60 1.693(6) .
Mo5 O62 1.732(6) .
Mo5 O61 1.907(5) .
Mo5 O34 1.962(5) .
Mo5 O35 2.240(5) .
Mo5 O44 2.254(5) .
Mo6 O50 1.696(6) .
Mo6 O63 1.732(6) .
Mo6 O3 1.914(5) .
Mo6 O5 1.916(6) .
Mo6 O7 2.176(5) .
Mo6 O4 2.417(5) .
Mo7 O14 1.698(6) .
Mo7 O18 1.714(5) .
Mo7 O3 1.894(5) .
Mo7 O12 1.913(5) .
Mo7 O1 2.240(5) .
Mo7 O7 2.496(5) .
Mo8 O13 1.703(5) .
Mo8 O17 1.712(5) .
Mo8 O12 1.869(5) .
Mo8 O11 1.965(5) .
Mo8 O2 2.348(5) .
Mo8 O10 2.395(5) .
Mo9 O9 1.712(6) .
Mo9 O15 1.724(5) .
Mo9 O11 1.908(5) .
Mo9 O8 1.943(5) .
Mo9 O6 2.256(5) .
Mo9 O2 2.263(5) .
Mo10 O51 1.707(6) .
Mo10 O16 1.710(5) .
Mo10 O5 1.912(5) .
Mo10 O8 1.961(5) .
Mo10 O4 2.279(5) .
Mo10 O6 2.283(5) .
Mo11 O56 1.705(6) .
Mo11 O55 1.707(6) .
Mo11 O52 1.919(6) .
Mo11 O24 1.925(6) .
Mo11 O58 2.217(5) .
Mo11 O21 2.418(5) .
Mo12 O25 1.706(6) .
Mo12 O26 1.719(5) .
Mo12 O24 1.894(5) .
Mo12 O27 1.929(5) .
Mo12 O23 2.249(5) .
Mo12 O58 2.379(5) .
Mo13 O28 1.699(6) .
Mo13 O19 1.712(5) .
Mo13 O27 1.863(5) .
Mo13 O30 1.961(6) .
Mo13 O22 2.354(5) .
Mo13 O29 2.396(5) .
Mo14 O20 1.715(6) .
Mo14 O53 1.728(6) .
Mo14 O30 1.912(5) .
Mo14 O33 1.933(5) .
Mo14 O31 2.236(5) .
Mo14 O22 2.254(5) .
Mo15 O54 1.693(6) .
Mo15 O32 1.711(6) .
Mo15 O52 1.898(6) .
Mo15 O33 1.971(5) .
Mo15 O21 2.304(5) .
Mo15 O31 2.310(5) .
Ni1 O62 2.018(6) .
Ni1 O90 2.030(7) .
Ni1 O91 2.060(9) .
Ni1 O92 2.065(8) .
Ni1 N27 2.068(7) 1_645
Ni1 N23 2.086(7) 1_645
Ni2 O49 2.021(5) .
Ni2 N7 2.059(6) .
Ni2 N2 2.063(6) .
Ni2 O93 2.065(6) .
Ni2 O95 2.070(5) .
Ni2 O94 2.124(5) .
Ni3 N8 2.037(6) .
Ni3 O26 2.045(5) .
Ni3 N3 2.062(6) .
Ni3 O96 2.072(6) .
Ni3 O98 2.084(5) .
Ni3 O97 2.087(6) .
Ni4 O101 2.039(5) .
Ni4 O99 2.056(5) .
Ni4 O100 2.061(6) .
Ni4 N11 2.066(6) .
Ni4 O15 2.072(6) .
Ni4 N13 2.093(6) 2_765
Ni5 O18 2.012(6) .
Ni5 N17 2.022(7) 2_675
Ni5 N16 2.060(7) .
Ni5 O104 2.072(9) .
Ni5 O103 2.082(8) .
Ni5 O102 2.095(6) .
Ni6 O105 2.007(5) .
Ni6 O53 2.043(6) .
Ni6 O107 2.047(6) .
Ni6 N21 2.069(6) .
Ni6 O106 2.101(6) .
Ni6 N28 2.105(7) .
P1 O1 1.520(5) .
P1 O4 1.545(5) .
P1 O2 1.549(5) .
P1 C41 1.786(7) .
P2 O23 1.523(5) .
P2 O21 1.534(5) .
P2 O22 1.548(5) .
P2 C37 1.791(7) 1_565
P3 O29 1.513(5) .
P3 O58 1.540(5) .
P3 O31 1.544(5) .
P3 C40 1.779(8) .
P4 O37 1.521(5) .
P4 O45 1.538(5) .
P4 O35 1.545(5) .
P4 C36 1.792(7) .
P5 O46 1.527(5) .
P5 O43 1.541(5) .
P5 O44 1.549(5) .
P5 C38 1.778(8) .
P6 O10 1.522(5) .
P6 O7 1.533(5) .
P6 O6 1.543(5) .
P6 C39 1.793(8) .
C1 N4 1.329(10) .
C1 N1 1.349(9) .
C1 C2 1.450(10) .
C2 C3 1.378(12) .
C2 C5 1.394(11) .
C3 C4 1.383(11) .
C4 N5 1.323(12) .
C5 C6 1.386(11) .
C6 N5 1.335(12) .
C7 N6 1.317(9) .
C7 N9 1.341(9) .
C7 C8 1.460(10) .
C8 C12 1.384(11) .
C8 C9 1.416(10) .
C9 C10 1.380(11) .
C10 N10 1.326(11) .
C11 N10 1.346(12) .
C11 C12 1.371(10) .
C13 N12 1.331(9) .
C13 N14 1.335(10) .
C13 C14 1.476(10) .
C14 C15 1.388(11) .
C14 C17 1.399(10) .
C15 C16 1.382(10) .
C16 N15 1.325(10) .
C17 C18 1.372(10) .
C18 N15 1.335(10) .
C19 C20 1.383(13) .
C19 C22 1.387(12) .
C19 C42 1.481(10) .
C20 C21 1.379(11) .
C21 N25 1.337(12) .
C22 C23 1.357(11) .
C23 N25 1.344(12) .
C24 N19 1.323(10) .
C24 N18 1.327(10) .
C24 C25 1.453(10) .
C25 C28 1.387(11) .
C25 C26 1.401(11) .
C26 C27 1.364(11) .
C27 N20 1.320(11) .
C28 C29 1.401(11) .
C29 N20 1.335(11) .
C30 N29 1.332(10) .
C30 N31 1.343(11) .
C30 C31 1.472(11) .
C31 C32 1.384(12) .
C31 C34 1.393(12) .
C32 C33 1.386(11) .
C33 N30 1.351(11) .
C34 C35 1.359(11) .
C35 N30 1.329(12) .
C36 C37 1.528(10) .
C37 P2 1.791(7) 1_545
C38 C38 1.556(14) 2_866
C39 C40 1.555(11) .
C41 C41 1.529(14) 2_665
C42 N24 1.327(11) .
C42 N22 1.339(10) .
N1 N2 1.341(8) .
N2 N3 1.334(8) .
N3 N4 1.342(8) .
N6 N7 1.331(8) .
N7 N8 1.328(8) .
N8 N9 1.331(8) .
N11 N13 1.330(8) .
N11 N12 1.333(8) .
N13 N14 1.340(8) .
N13 Ni4 2.093(6) 2_765
N16 N17 1.314(9) .
N16 N19 1.327(9) .
N17 N18 1.342(9) .
N17 Ni5 2.022(7) 2_675
N21 N23 1.322(9) .
N21 N22 1.334(9) .
N23 N24 1.339(8) .
N23 Ni1 2.086(7) 1_465
N31 N27 1.343(9) .
N27 N28 1.320(9) .
N27 Ni1 2.068(7) 1_465
N28 N29 1.329(9) .
